data_4081766
loop_
_publ_author_name
'Clark, Ewan R.'
'Ingleson, Michael J.'

_publ_section_title
;
 [(acridine)BCl2]+: A Borenium Cation That Is a Strong Boron- and
 Carbon-Based Lewis Acid
;
_journal_issue 22
_journal_name_full Organometallics
_journal_page_first 6712
_journal_paper_doi 10.1021/om400463r
_journal_volume 32
_journal_year 2013
_chemical_formula_moiety 'C16 H10 N S, Al Cl4'
_chemical_formula_sum 'C16 H10 Al Cl4 N S'
_chemical_formula_weight 417.09
_chemical_name_systematic
;
 ? 
;
_space_group_crystal_system monoclinic
_space_group_IT_number 14
_space_group_name_Hall '-P 2yn'
_space_group_name_H-M_alt 'P 1 21/n 1'
_symmetry_space_group_name_Hall '-P 2yn'
_symmetry_space_group_name_H-M 'P 1 21/n 1'
_atom_sites_solution_hydrogens geom
_atom_sites_solution_primary direct
_atom_sites_solution_secondary difmap
_audit_creation_date 2013-04-30
_audit_creation_method
;
  Olex2 1.2
  (compiled Apr  9 2013 14:06:00, GUI svn.r4466)
;
_cell_angle_alpha 90.00
_cell_angle_beta 92.417(6)
_cell_angle_gamma 90.00
_cell_formula_units_Z 4
_cell_length_a 8.4674(4)
_cell_length_b 12.0859(11)
_cell_length_c 17.607(2)
_cell_measurement_reflns_used 1002
_cell_measurement_temperature 149.99(10)
_cell_measurement_theta_max 25.5660
_cell_measurement_theta_min 3.5580
_cell_volume 1800.2(3)
_computing_cell_refinement
;
CrysAlisPro, Agilent Technologies,
Version 1.171.36.28 (release 01-02-2013 CrysAlis171 .NET)
(compiled Feb  1 2013,16:14:44)
;
_computing_data_collection
;
CrysAlisPro, Agilent Technologies,
Version 1.171.36.28 (release 01-02-2013 CrysAlis171 .NET)
(compiled Feb  1 2013,16:14:44)
;
_computing_data_reduction
;
CrysAlisPro, Agilent Technologies,
Version 1.171.36.28 (release 01-02-2013 CrysAlis171 .NET)
(compiled Feb  1 2013,16:14:44)
;
_computing_molecular_graphics
;
O. V. Dolomanov, L. J. Bourhis, R. J. Gildea, J. A. K. Howard and H. Puschmann,
OLEX2: a complete structure solution, refinement and analysis program.
J. Appl. Cryst. (2009). 42, 339-341.
;
_computing_publication_material
;
O. V. Dolomanov, L. J. Bourhis, R. J. Gildea, J. A. K. Howard and H. Puschmann,
OLEX2: a complete structure solution, refinement and analysis program.
J. Appl. Cryst. (2009). 42, 339-341.
;
_computing_structure_refinement 'SHELXL-97 (Sheldrick, 1997)'
_computing_structure_solution 'SHELXS-97 (Sheldrick, 1990)'
_diffrn_ambient_temperature 149.99(10)
_diffrn_detector_area_resol_mean 8.0714
_diffrn_measured_fraction_theta_full 0.9881
_diffrn_measured_fraction_theta_max 0.9881
_diffrn_measurement_details
;
  1 omega   35.00   85.00   1.0000   25.0000
omega____ theta____ kappa____ phi______ frames
    -       20.8673  178.0000  -60.0000 50

  2 omega   39.00   79.00   1.0000   25.0000
omega____ theta____ kappa____ phi______ frames
    -       20.8673 -123.0000 -156.0000 40

  3 omega  -11.00   94.00   1.0000   25.0000
omega____ theta____ kappa____ phi______ frames
    -       20.8673   37.0000   60.0000 105
;
_diffrn_measurement_device_type 'SuperNova, Single source at offset, Eos'
_diffrn_measurement_method '\w scans'
_diffrn_orient_matrix_UB_11 -0.0116767000
_diffrn_orient_matrix_UB_12 -0.0519450000
_diffrn_orient_matrix_UB_13 -0.0180759000
_diffrn_orient_matrix_UB_21 -0.0066964000
_diffrn_orient_matrix_UB_22 0.0267231000
_diffrn_orient_matrix_UB_23 -0.0358750000
_diffrn_orient_matrix_UB_31 0.0827617000
_diffrn_orient_matrix_UB_32 -0.0052337000
_diffrn_orient_matrix_UB_33 -0.0037274000
_diffrn_radiation_monochromator mirror
_diffrn_radiation_type 'Mo K\a'
_diffrn_radiation_wavelength 0.7107
_diffrn_reflns_av_R_equivalents 0.0392
_diffrn_reflns_av_unetI/netI 0.1050
_diffrn_reflns_limit_h_max 10
_diffrn_reflns_limit_h_min -8
_diffrn_reflns_limit_k_max 15
_diffrn_reflns_limit_k_min -6
_diffrn_reflns_limit_l_max 21
_diffrn_reflns_limit_l_min -13
_diffrn_reflns_number 5709
_diffrn_reflns_theta_full 26.37
_diffrn_reflns_theta_max 26.37
_diffrn_reflns_theta_min 4.09
_diffrn_source 'SuperNova (Mo) X-ray Source'
_exptl_absorpt_coefficient_mu 0.818
_exptl_absorpt_correction_T_max 1.00000
_exptl_absorpt_correction_T_min 0.39012
_exptl_absorpt_correction_type multi-scan
_exptl_absorpt_process_details
;
CrysAlisPro, Agilent Technologies,
Version 1.171.36.28 (release 01-02-2013 CrysAlis171 .NET)
(compiled Feb  1 2013,16:14:44)
Empirical absorption correction using spherical harmonics,
 implemented in SCALE3 ABSPACK scaling algorithm.
;
_exptl_crystal_colour red
_exptl_crystal_density_diffrn 1.539
_exptl_crystal_density_method 'not measured'
_exptl_crystal_description plate
_exptl_crystal_F_000 840
_exptl_crystal_size_max 0.1
_exptl_crystal_size_mid 0.05
_exptl_crystal_size_min 0.05
_refine_diff_density_max 0.827
_refine_diff_density_min -0.521
_refine_diff_density_rms 0.098
_refine_ls_extinction_method none
_refine_ls_goodness_of_fit_ref 1.025
_refine_ls_hydrogen_treatment mixed
_refine_ls_matrix_type full
_refine_ls_number_parameters 208
_refine_ls_number_reflns 3640
_refine_ls_number_restraints 0
_refine_ls_restrained_S_all 1.025
_refine_ls_R_factor_all 0.1648
_refine_ls_R_factor_gt 0.0842
_refine_ls_shift/su_max 0.000
_refine_ls_shift/su_mean 0.000
_refine_ls_structure_factor_coef Fsqd
_refine_ls_weighting_details 'calc w=1/[\s^2^(Fo^2^)+(0.0913P)^2^+3.7378P] where P=(Fo^2^+2Fc^2^)/3'
_refine_ls_weighting_scheme calc
_refine_ls_wR_factor_gt 0.1919
_refine_ls_wR_factor_ref 0.2437
_reflns_number_gt 1918
_reflns_number_total 3640
_reflns_threshold_expression >2sigma(I)
_cod_data_source_file om400463r_si_002.cif
_cod_data_source_block amji19
_cod_database_code 4081766
_chemical_oxdiff_formula 'C19 H12 N1 B1 Cl2 S2'
_reflns_odcompleteness_completeness 98.81
_reflns_odcompleteness_iscentric 1
_reflns_odcompleteness_theta 26.32
_olex2_refinement_description
;
1. Others
 Fixed Uiso: H1(0.054) H5(0.068) H9(0.072) H10(0.058) H2(0.056) H11(0.068)
 H12(0.059) H13(0.069) H14(0.07) H15(0.062)
 Fixed X: H1(0.6949) H5(1.2858) H9(0.2981) H10(1.1522) H2(0.7582) H11(1.1777)
 H12(0.6505) H13(0.4477) H14(0.4006) H15(0.9235)
 Fixed Y: H1(1.01) H5(0.9743) H9(0.7694) H10(0.8139) H2(0.6306) H11(1.1261)
 H12(0.5971) H13(0.9261) H14(0.6062) H15(1.1146)
 Fixed Z: H1(0.3163) H5(0.4565) H9(0.2818) H10(0.4627) H2(0.5202) H11(0.3904)
 H12(0.3812) H13(0.283) H14(0.3253) H15(0.3362)
;

loop_
_space_group_symop_id
_space_group_symop_operation_xyz
1 'x, y, z'
2 '-x+1/2, y+1/2, -z+1/2'
3 '-x, -y, -z'
4 'x-1/2, -y-1/2, z-1/2'

loop_
_atom_site_label
_atom_site_type_symbol
_atom_site_fract_x
_atom_site_fract_y
_atom_site_fract_z
_atom_site_U_iso_or_equiv
_atom_site_adp_type
_atom_site_occupancy
_atom_site_symmetry_multiplicity
_atom_site_calc_flag
_atom_site_refinement_flags
S1 S 1.09180(19) 0.59308(18) 0.41365(11) 0.0532(6) Uani 1 1 d .
Cl2 Cl 1.4600(2) 0.83695(18) 0.73061(11) 0.0599(6) Uani 1 1 d .
Cl3 Cl 1.4878(2) 0.8123(2) 0.54107(12) 0.0707(7) Uani 1 1 d .
Cl4 Cl 1.2300(2) 0.6496(2) 0.63499(14) 0.0760(7) Uani 1 1 d .
Cl5 Cl 1.6290(3) 0.6125(2) 0.66295(14) 0.0734(7) Uani 1 1 d .
Al6 Al 1.4492(2) 0.7253(2) 0.63981(14) 0.0561(7) Uani 1 1 d .
N1 N 0.7349(6) 0.9510(5) 0.3366(3) 0.0453(15) Uani 1 1 d .
H1 H 0.6949 1.0100 0.3163 0.054 Uiso 1 1 calc R
C3 C 0.8627(7) 0.7632(6) 0.4040(4) 0.0405(17) Uani 1 1 d .
C4 C 0.8867(7) 0.9559(7) 0.3664(4) 0.0444(18) Uani 1 1 d .
C5 C 1.1856(8) 0.9688(7) 0.4331(4) 0.057(2) Uani 1 1 d .
H5 H 1.2858 0.9743 0.4565 0.068 Uiso 1 1 calc R
C6 C 0.7062(7) 0.7611(6) 0.3695(4) 0.0445(18) Uani 1 1 d .
C7 C 0.9509(7) 0.8615(6) 0.4023(4) 0.0415(17) Uani 1 1 d .
C8 C 0.6443(7) 0.8587(7) 0.3372(4) 0.0439(18) Uani 1 1 d .
C9 C 0.4014(8) 0.7673(8) 0.3020(5) 0.060(2) Uani 1 1 d .
H9 H 0.2981 0.7694 0.2818 0.072 Uiso 1 1 calc R
C10 C 1.1058(7) 0.8736(7) 0.4369(4) 0.0486(19) Uani 1 1 d .
H10 H 1.1522 0.8139 0.4627 0.058 Uiso 1 1 calc R
C1 C 0.9199(7) 0.6613(7) 0.4413(4) 0.0455(18) Uani 1 1 d .
C2 C 0.8501(7) 0.6067(7) 0.4981(4) 0.0471(18) Uani 1 1 d .
H2 H 0.7582 0.6306 0.5202 0.056 Uiso 1 1 calc R
C11 C 1.1198(8) 1.0611(7) 0.3940(5) 0.057(2) Uani 1 1 d .
H11 H 1.1777 1.1261 0.3904 0.068 Uiso 1 1 calc R
C12 C 0.6114(7) 0.6644(6) 0.3629(4) 0.0490(19) Uani 1 1 d .
H12 H 0.6505 0.5971 0.3812 0.059 Uiso 1 1 calc R
C13 C 0.4889(7) 0.8608(7) 0.3037(5) 0.058(2) Uani 1 1 d .
H13 H 0.4477 0.9261 0.2830 0.069 Uiso 1 1 calc R
C14 C 0.4617(7) 0.6700(8) 0.3293(5) 0.058(2) Uani 1 1 d .
H14 H 0.4006 0.6062 0.3253 0.070 Uiso 1 1 calc R
C15 C 0.9690(8) 1.0541(7) 0.3613(4) 0.0520(19) Uani 1 1 d .
H15 H 0.9235 1.1146 0.3362 0.062 Uiso 1 1 calc R
C18 C 1.0666(7) 0.4918(6) 0.4795(4) 0.0441(18) Uani 1 1 d .

loop_
_atom_site_aniso_label
_atom_site_aniso_U_11
_atom_site_aniso_U_22
_atom_site_aniso_U_33
_atom_site_aniso_U_23
_atom_site_aniso_U_13
_atom_site_aniso_U_12
S1 0.0399(9) 0.0628(14) 0.0578(12) 0.0156(11) 0.0125(8) 0.0116(9)
Cl2 0.0671(11) 0.0534(13) 0.0578(13) -0.0033(11) -0.0136(9) 0.0076(10)
Cl3 0.0544(10) 0.0958(19) 0.0614(13) 0.0173(13) -0.0054(9) -0.0091(12)
Cl4 0.0547(11) 0.0853(18) 0.0877(17) -0.0085(15) -0.0006(10) -0.0159(11)
Cl5 0.0728(13) 0.0626(15) 0.0846(16) -0.0050(14) 0.0002(11) 0.0084(12)
Al6 0.0450(11) 0.0569(17) 0.0656(16) -0.0023(14) -0.0062(10) -0.0040(11)
N1 0.038(3) 0.038(4) 0.060(4) 0.010(3) -0.003(2) 0.006(3)
C3 0.034(3) 0.048(5) 0.040(4) 0.005(4) 0.005(3) 0.009(3)
C4 0.037(3) 0.058(5) 0.039(4) 0.004(4) 0.006(3) 0.000(3)
C5 0.037(4) 0.072(6) 0.061(5) 0.005(5) -0.004(3) 0.001(4)
C6 0.031(3) 0.055(5) 0.048(4) 0.001(4) 0.005(3) 0.002(3)
C7 0.033(3) 0.048(5) 0.043(4) 0.009(4) 0.002(3) 0.002(3)
C8 0.035(3) 0.049(5) 0.047(4) -0.002(4) 0.002(3) 0.007(3)
C9 0.027(3) 0.076(6) 0.077(6) 0.001(5) -0.003(3) 0.000(4)
C10 0.041(4) 0.054(5) 0.050(4) 0.008(4) 0.000(3) 0.002(4)
C1 0.033(3) 0.057(5) 0.047(4) 0.006(4) 0.007(3) 0.003(3)
C2 0.033(3) 0.050(5) 0.058(5) 0.007(4) 0.007(3) 0.005(3)
C11 0.043(4) 0.057(5) 0.071(5) -0.001(5) 0.001(3) -0.008(4)
C12 0.042(3) 0.044(5) 0.061(5) 0.010(4) 0.006(3) 0.005(3)
C13 0.034(3) 0.061(6) 0.078(6) 0.005(5) -0.006(3) 0.009(4)
C14 0.032(3) 0.072(6) 0.071(6) -0.005(5) 0.000(3) -0.005(4)
C15 0.050(4) 0.045(5) 0.062(5) 0.003(4) -0.001(3) 0.001(4)
C18 0.034(3) 0.053(5) 0.046(4) 0.010(4) 0.011(3) 0.008(3)

loop_
_atom_type_symbol
_atom_type_description
_atom_type_scat_dispersion_real
_atom_type_scat_dispersion_imag
_atom_type_scat_source
C C 0.0033 0.0016 'International Tables Vol C Tables 4.2.6.8 and 6.1.1.4'
H H 0.0000 0.0000 'International Tables Vol C Tables 4.2.6.8 and 6.1.1.4'
N N 0.0061 0.0033 'International Tables Vol C Tables 4.2.6.8 and 6.1.1.4'
Al Al 0.0645 0.0514 'International Tables Vol C Tables 4.2.6.8 and 6.1.1.4'
S S 0.1246 0.1234 'International Tables Vol C Tables 4.2.6.8 and 6.1.1.4'
Cl Cl 0.1484 0.1585 'International Tables Vol C Tables 4.2.6.8 and 6.1.1.4'

loop_
_geom_angle_atom_site_label_1
_geom_angle_atom_site_label_2
_geom_angle_atom_site_label_3
_geom_angle
_geom_angle_site_symmetry_1
_geom_angle_site_symmetry_3
C18 S1 C1 91.1(3) . .
Cl3 Al6 Cl2 108.13(15) . .
Cl3 Al6 Cl5 111.02(14) . .
Cl4 Al6 Cl2 109.10(14) . .
Cl4 Al6 Cl3 111.33(13) . .
Cl4 Al6 Cl5 111.57(16) . .
Cl5 Al6 Cl2 105.44(13) . .
C8 N1 C4 123.7(6) . .
C6 C3 C1 117.1(6) . .
C7 C3 C6 119.3(6) . .
C7 C3 C1 123.6(5) . .
N1 C4 C7 118.5(7) . .
N1 C4 C15 118.7(7) . .
C15 C4 C7 122.8(6) . .
C10 C5 C11 121.0(6) . .
C8 C6 C3 118.6(7) . .
C8 C6 C12 117.4(6) . .
C12 C6 C3 123.9(7) . .
C3 C7 C10 123.8(6) . .
C4 C7 C3 120.1(5) . .
C4 C7 C10 116.1(7) . .
N1 C8 C6 119.6(6) . .
N1 C8 C13 119.8(7) . .
C6 C8 C13 120.5(7) . .
C13 C9 C14 121.1(6) . .
C5 C10 C7 121.5(7) . .
C3 C1 S1 122.0(5) . .
C2 C1 S1 111.6(6) . .
C2 C1 C3 126.4(6) . .
C1 C2 C18 112.5(6) . 3_766
C15 C11 C5 119.6(7) . .
C14 C12 C6 120.1(7) . .
C9 C13 C8 119.5(7) . .
C9 C14 C12 121.3(8) . .
C11 C15 C4 119.1(7) . .
C2 C18 S1 135.2(5) 3_766 .
C18 C18 S1 112.4(7) 3_766 .
C18 C18 C2 112.4(8) 3_766 3_766

loop_
_geom_bond_atom_site_label_1
_geom_bond_atom_site_label_2
_geom_bond_distance
_geom_bond_site_symmetry_2
S1 C1 1.760(7) .
S1 C18 1.706(7) .
Cl2 Al6 2.091(3) .
Cl3 Al6 2.070(3) .
Cl4 Al6 2.068(3) .
Cl5 Al6 2.072(3) .
N1 C4 1.369(8) .
N1 C8 1.355(9) .
C3 C6 1.435(8) .
C3 C7 1.404(10) .
C3 C1 1.469(10) .
C4 C7 1.403(10) .
C4 C15 1.381(10) .
C5 C10 1.337(11) .
C5 C11 1.412(11) .
C6 C8 1.401(10) .
C6 C12 1.420(10) .
C7 C10 1.431(8) .
C8 C13 1.420(8) .
C9 C13 1.352(11) .
C9 C14 1.361(11) .
C1 C2 1.355(9) .
C2 C18 1.431(10) 3_766
C11 C15 1.381(9) .
C12 C14 1.378(9) .
C18 C2 1.431(10) 3_766
C18 C18 1.378(12) 3_766
